data_1545855
loop_
_publ_author_name
'Dubey, Ritesh'
'Mir, Niyaz A.'
'Desiraju, Gautam R.'

_publ_section_title
;
 Quaternary cocrystals: combinatorial synthetic strategies based on
 long-range synthon Aufbau modules (LSAM)
;
_journal_issue 2
_journal_name_full IUCrJ
_journal_page_first 102
_journal_page_last 107
_journal_paper_doi 10.1107/S2052252515023957
_journal_volume 3
_journal_year 2016
_chemical_formula_sum 'C44 H40 N6 O6'
_chemical_formula_weight 748.82
_chemical_name_systematic
;
 ?
;
_space_group_crystal_system triclinic
_space_group_IT_number 2
_space_group_name_Hall '-P 1'
_space_group_name_H-M_alt 'P -1'
_symmetry_space_group_name_Hall '-P 1'
_symmetry_space_group_name_H-M 'P -1'
_atom_sites_solution_hydrogens geom
_audit_creation_method SHELXL-2013
_cell_angle_alpha 94.296(13)
_cell_angle_beta 93.207(11)
_cell_angle_gamma 92.248(6)
_cell_formula_units_Z 2
_cell_length_a 9.012(7)
_cell_length_b 11.241(8)
_cell_length_c 18.355(13)
_cell_measurement_temperature 150(2)
_cell_volume 1850(2)
_computing_structure_refinement 'SHELXL-2013 (Sheldrick, 2013)'
_diffrn_ambient_temperature 150(2)
_diffrn_measured_fraction_theta_full 0.997
_diffrn_measured_fraction_theta_max 0.989
_diffrn_measurement_device_type 'Rigaku Mercury375R (2x2 bin mode)'
_diffrn_measurement_method 'profile data from \w-scans'
_diffrn_radiation_type MoK\a
_diffrn_radiation_wavelength 0.71073
_diffrn_reflns_av_R_equivalents 0.1159
_diffrn_reflns_av_unetI/netI 0.0937
_diffrn_reflns_Laue_measured_fraction_full 0.997
_diffrn_reflns_Laue_measured_fraction_max 0.989
_diffrn_reflns_limit_h_max 11
_diffrn_reflns_limit_h_min -11
_diffrn_reflns_limit_k_max 14
_diffrn_reflns_limit_k_min -14
_diffrn_reflns_limit_l_max 23
_diffrn_reflns_limit_l_min -23
_diffrn_reflns_number 19286
_diffrn_reflns_point_group_measured_fraction_full 0.997
_diffrn_reflns_point_group_measured_fraction_max 0.989
_diffrn_reflns_theta_full 25.242
_diffrn_reflns_theta_max 27.580
_diffrn_reflns_theta_min 1.114
_diffrn_source 'Sealed Tube'
_exptl_absorpt_coefficient_mu 0.091
_exptl_absorpt_correction_T_max 1.000
_exptl_absorpt_correction_T_min 0.744
_exptl_absorpt_correction_type multi-scan
_exptl_absorpt_process_details 'Jacobson, R. (1998) Private communication'
_exptl_crystal_colour Orange
_exptl_crystal_density_diffrn 1.345
_exptl_crystal_description Block
_exptl_crystal_F_000 788
_exptl_crystal_size_max 0.510
_exptl_crystal_size_mid 0.340
_exptl_crystal_size_min 0.190
_refine_diff_density_max 0.516
_refine_diff_density_min -0.427
_refine_diff_density_rms 0.096
_refine_ls_extinction_method none
_refine_ls_goodness_of_fit_ref 1.070
_refine_ls_hydrogen_treatment constr
_refine_ls_matrix_type full
_refine_ls_number_parameters 515
_refine_ls_number_reflns 8468
_refine_ls_number_restraints 0
_refine_ls_restrained_S_all 1.070
_refine_ls_R_factor_all 0.0785
_refine_ls_R_factor_gt 0.0661
_refine_ls_shift/su_max 0.000
_refine_ls_shift/su_mean 0.000
_refine_ls_structure_factor_coef Fsqd
_refine_ls_weighting_details
;
 w=1/[\s^2^(Fo^2^)+(0.1052P)^2^+0.1496P]
 where P=(Fo^2^+2Fc^2^)/3
;
_refine_ls_weighting_scheme calc
_refine_ls_wR_factor_gt 0.1803
_refine_ls_wR_factor_ref 0.2043
_reflns_Friedel_coverage 0.000
_reflns_number_gt 6912
_reflns_number_total 8468
_reflns_threshold_expression 'I > 2\s(I)'
_cod_data_source_file hi5641.cif
_cod_data_source_block TS_PGL_TMP_PHE_Form_I
_cod_depositor_comments
;
The following automatic conversions were performed:

'_exptl_absorpt_correction_type' value 'Multi-scan' changed to
'multi-scan' according to
/home/data/users/saulius/crontab/automatic-downloads/rss-feeds/IUCr/lib/dictionaries/cif_core.dic
dictionary named 'cif_core.dic' version 2.4.2 from 2011-04-26.

Automatic conversion script
Id: cif_fix_values 4973 2017-02-22 13:04:09Z antanas 
;
_cod_database_code 1545855
_shelx_space_group_comment
;
The symmetry employed for this shelxl refinement is uniquely defined
by the following loop, which should always be used as a source of
symmetry information in preference to the above space-group names.
They are only intended as comments.
;
_shelx_estimated_absorpt_t_min 0.955
_shelx_estimated_absorpt_t_max 0.983
_shelxl_version_number 2013-2

loop_
_space_group_symop_operation_xyz
'x, y, z'
'-x, -y, -z'

loop_
_atom_site_label
_atom_site_type_symbol
_atom_site_fract_x
_atom_site_fract_y
_atom_site_fract_z
_atom_site_U_iso_or_equiv
_atom_site_adp_type
_atom_site_occupancy
_atom_site_site_symmetry_order
_atom_site_calc_flag
_atom_site_refinement_flags_posn
_atom_site_refinement_flags_adp
O4 O 0.56332(16) 0.63441(12) 0.26935(8) 0.0373(3) Uani 1 1 d . .
H4O H 0.6238 0.6876 0.2891 0.056 Uiso 1 1 calc R U
O5 O 0.19120(17) 0.56414(11) 0.08090(8) 0.0401(4) Uani 1 1 d . .
H5O H 0.1456 0.5988 0.0480 0.060 Uiso 1 1 calc R U
C8 C 0.37838(19) 0.60294(15) 0.17519(9) 0.0261(4) Uani 1 1 d . .
H8 H 0.3855 0.5195 0.1788 0.031 Uiso 1 1 calc R U
O6 O 0.34650(12) 0.96915(10) 0.16355(6) 0.0233(3) Uani 1 1 d . .
H6O H 0.2780 0.9835 0.1329 0.035 Uiso 1 1 calc R U
C7 C 0.46824(18) 0.68362(15) 0.22074(9) 0.0240(3) Uani 1 1 d . .
C12 C 0.46007(17) 0.80691(14) 0.21666(9) 0.0221(3) Uani 1 1 d . .
H12 H 0.5226 0.8614 0.2478 0.027 Uiso 1 1 calc R U
C10 C 0.26601(18) 0.76839(14) 0.11919(9) 0.0229(3) Uani 1 1 d . .
H10 H 0.1965 0.7973 0.0846 0.027 Uiso 1 1 calc R U
C9 C 0.27821(18) 0.64565(14) 0.12435(9) 0.0244(3) Uani 1 1 d . .
C11 C 0.35706(17) 0.84772(14) 0.16538(8) 0.0194(3) Uani 1 1 d . .
N1 N 0.16722(15) 0.29675(13) 0.15494(8) 0.0237(3) Uani 1 1 d . .
N2 N -0.02454(16) 0.34001(12) 0.03363(8) 0.0240(3) Uani 1 1 d . .
C13 C 0.21416(18) 0.28967(14) 0.08670(9) 0.0229(3) Uani 1 1 d . .
C19 C -0.07114(18) 0.35143(15) 0.10210(9) 0.0237(3) Uani 1 1 d . .
C24 C 0.02667(18) 0.32868(14) 0.16384(9) 0.0232(3) Uani 1 1 d . .
C20 C -0.2184(2) 0.38754(17) 0.11395(12) 0.0350(4) Uani 1 1 d . .
H20 H -0.2839 0.4021 0.0735 0.042 Uiso 1 1 calc R U
C17 C 0.1732(2) 0.30321(17) -0.04644(11) 0.0359(4) Uani 1 1 d . .
H17 H 0.1095 0.3150 -0.0881 0.043 Uiso 1 1 calc R U
C18 C 0.11661(19) 0.31058(14) 0.02484(9) 0.0231(3) Uani 1 1 d . .
C23 C -0.0275(2) 0.34218(18) 0.23543(11) 0.0351(4) Uani 1 1 d . .
H23 H 0.0347 0.3265 0.2768 0.042 Uiso 1 1 calc R U
C14 C 0.3656(2) 0.26351(17) 0.07540(11) 0.0331(4) Uani 1 1 d . .
H14 H 0.4309 0.2484 0.1158 0.040 Uiso 1 1 calc R U
C15 C 0.4163(2) 0.2603(2) 0.00692(14) 0.0460(5) Uani 1 1 d . .
H15 H 0.5178 0.2453 0.0001 0.055 Uiso 1 1 calc R U
C22 C -0.1682(2) 0.3775(2) 0.24418(13) 0.0452(5) Uani 1 1 d . .
H22 H -0.2033 0.3868 0.2920 0.054 Uiso 1 1 calc R U
C16 C 0.3191(3) 0.2791(2) -0.05470(13) 0.0483(6) Uani 1 1 d . .
H16 H 0.3562 0.2749 -0.1022 0.058 Uiso 1 1 calc R U
C21 C -0.2649(2) 0.4010(2) 0.18268(13) 0.0439(5) Uani 1 1 d . .
H21 H -0.3625 0.4262 0.1903 0.053 Uiso 1 1 calc R U
O3 O 0.33898(15) 0.36692(12) 0.28388(8) 0.0356(3) Uani 1 1 d . .
H3O H 0.3091 0.3183 0.2486 0.053 Uiso 1 1 calc R U
O1 O 0.72011(15) 0.43532(11) 0.46924(8) 0.0343(3) Uani 1 1 d . .
H1O H 0.7906 0.4014 0.4898 0.051 Uiso 1 1 calc R U
N5 N 0.88356(14) 0.01002(12) 0.44618(7) 0.0202(3) Uani 1 1 d . .
C6 C 0.52971(19) 0.39855(14) 0.37568(9) 0.0252(4) Uani 1 1 d . .
H6A H 0.4992 0.4781 0.3843 0.030 Uiso 1 1 calc R U
N4 N 1.19708(16) 0.27822(13) 0.63911(8) 0.0262(3) Uani 1 1 d . .
C5 C 0.45607(18) 0.32142(15) 0.32152(9) 0.0240(3) Uani 1 1 d . .
N3 N 0.96130(15) 0.33774(12) 0.54810(8) 0.0234(3) Uani 1 1 d . .
C2 C 0.69376(17) 0.24092(14) 0.40429(9) 0.0214(3) Uani 1 1 d . .
H2 H 0.7750 0.2133 0.4326 0.026 Uiso 1 1 calc R U
O2 O 0.65813(13) 0.04886(10) 0.33625(7) 0.0248(3) Uani 1 1 d . .
H2O H 0.7261 0.0337 0.3669 0.037 Uiso 1 1 calc R U
C4 C 0.49970(18) 0.20406(14) 0.30715(9) 0.0227(3) Uani 1 1 d . .
H4A H 0.4496 0.1525 0.2695 0.027 Uiso 1 1 calc R U
C27 C 1.02500(17) -0.00466(14) 0.42748(9) 0.0191(3) Uani 1 1 d . .
C1 C 0.64866(18) 0.35775(15) 0.41705(9) 0.0240(3) Uani 1 1 d . .
C31 C 1.09465(18) 0.31624(14) 0.52116(9) 0.0218(3) Uani 1 1 d . .
C26 C 1.0585(2) -0.00787(16) 0.35276(9) 0.0268(4) Uani 1 1 d . .
H26 H 0.9814 -0.0006 0.3161 0.032 Uiso 1 1 calc R U
C34 C 0.94431(19) 0.33023(15) 0.61972(9) 0.0245(3) Uani 1 1 d . .
C3 C 0.61848(17) 0.16526(14) 0.34965(9) 0.0204(3) Uani 1 1 d . .
C33 C 1.06379(19) 0.30013(15) 0.66595(9) 0.0256(4) Uani 1 1 d . .
C28 C 0.85748(17) 0.01554(14) 0.51765(9) 0.0192(3) Uani 1 1 d . .
C32 C 1.21397(18) 0.28646(14) 0.56767(9) 0.0234(3) Uani 1 1 d . .
C36 C 1.3657(2) 0.26665(17) 0.54038(12) 0.0341(4) Uani 1 1 d . .
H36A H 1.4104 0.3428 0.5277 0.051 Uiso 1 1 calc R U
H36B H 1.3571 0.2101 0.4969 0.051 Uiso 1 1 calc R U
H36C H 1.4287 0.2342 0.5787 0.051 Uiso 1 1 calc R U
C29 C 0.70954(18) 0.03292(15) 0.53989(10) 0.0252(4) Uani 1 1 d . .
H29 H 0.6310 0.0426 0.5044 0.030 Uiso 1 1 calc R U
C30 C 0.68185(19) 0.03551(16) 0.61224(10) 0.0296(4) Uani 1 1 d . .
H30 H 0.5835 0.0468 0.6267 0.035 Uiso 1 1 calc R U
C38 C 0.7951(2) 0.35615(19) 0.64808(12) 0.0376(4) Uani 1 1 d . .
H38A H 0.7235 0.3650 0.6069 0.056 Uiso 1 1 calc R U
H38B H 0.8031 0.4303 0.6800 0.056 Uiso 1 1 calc R U
H38C H 0.7611 0.2902 0.6759 0.056 Uiso 1 1 calc R U
C35 C 1.1103(2) 0.32844(17) 0.44114(10) 0.0322(4) Uani 1 1 d . .
H35A H 1.0197 0.3609 0.4199 0.048 Uiso 1 1 calc R U
H35B H 1.1257 0.2499 0.4165 0.048 Uiso 1 1 calc R U
H35C H 1.1957 0.3825 0.4347 0.048 Uiso 1 1 calc R U
C25 C 1.2019(2) -0.02147(17) 0.33348(10) 0.0305(4) Uani 1 1 d . .
H25 H 1.2241 -0.0215 0.2835 0.037 Uiso 1 1 calc R U
C37 C 1.0520(3) 0.2928(2) 0.74671(11) 0.0420(5) Uani 1 1 d . .
H37A H 1.1431 0.2606 0.7676 0.063 Uiso 1 1 calc R U
H37B H 0.9665 0.2402 0.7553 0.063 Uiso 1 1 calc R U
H37C H 1.0388 0.3727 0.7700 0.063 Uiso 1 1 calc R U
N6 N 0.11792(14) 0.00142(12) 0.05447(7) 0.0206(3) Uani 1 1 d . .
C42 C -0.02396(17) 0.01577(14) 0.07267(9) 0.0201(3) Uani 1 1 d . .
C41 C 0.14310(17) -0.01493(14) -0.01686(9) 0.0201(3) Uani 1 1 d . .
C43 C -0.0566(2) 0.03136(17) 0.14744(10) 0.0294(4) Uani 1 1 d . .
H43 H 0.0212 0.0319 0.1846 0.035 Uiso 1 1 calc R U
C40 C 0.29131(18) -0.03214(16) -0.03859(10) 0.0276(4) Uani 1 1 d . .
H40 H 0.3710 -0.0334 -0.0026 0.033 Uiso 1 1 calc R U
C39 C 0.3179(2) -0.04664(18) -0.11098(11) 0.0338(4) Uani 1 1 d . .
H39 H 0.4166 -0.0576 -0.1249 0.041 Uiso 1 1 calc R U
C44 C -0.2002(2) 0.04567(18) 0.16622(11) 0.0349(4) Uani 1 1 d . .
H44 H -0.2216 0.0550 0.2164 0.042 Uiso 1 1 calc R U

loop_
_atom_site_aniso_label
_atom_site_aniso_U_11
_atom_site_aniso_U_22
_atom_site_aniso_U_33
_atom_site_aniso_U_23
_atom_site_aniso_U_13
_atom_site_aniso_U_12
O4 0.0364(8) 0.0349(7) 0.0390(8) 0.0092(6) -0.0190(6) -0.0010(6)
O5 0.0522(9) 0.0231(6) 0.0412(9) 0.0047(5) -0.0273(7) -0.0074(6)
C8 0.0280(8) 0.0240(8) 0.0263(9) 0.0060(6) -0.0030(7) 0.0000(6)
O6 0.0237(6) 0.0219(6) 0.0235(6) 0.0017(4) -0.0023(4) -0.0016(4)
C7 0.0202(7) 0.0321(9) 0.0201(8) 0.0062(6) -0.0012(6) 0.0009(6)
C12 0.0195(7) 0.0277(8) 0.0187(8) 0.0011(6) 0.0007(6) -0.0038(6)
C10 0.0223(8) 0.0251(8) 0.0209(8) 0.0048(6) -0.0041(6) -0.0011(6)
C9 0.0258(8) 0.0246(8) 0.0218(8) 0.0026(6) -0.0040(6) -0.0044(6)
C11 0.0200(7) 0.0223(7) 0.0163(7) 0.0020(5) 0.0047(5) -0.0018(6)
N1 0.0226(7) 0.0273(7) 0.0210(7) 0.0033(5) -0.0010(5) 0.0003(5)
N2 0.0250(7) 0.0237(7) 0.0226(7) 0.0030(5) -0.0038(5) -0.0031(5)
C13 0.0226(8) 0.0222(8) 0.0238(9) 0.0018(6) 0.0016(6) -0.0014(6)
C19 0.0206(8) 0.0250(8) 0.0249(9) 0.0018(6) -0.0006(6) -0.0026(6)
C24 0.0226(8) 0.0256(8) 0.0214(8) 0.0040(6) 0.0008(6) -0.0017(6)
C20 0.0219(8) 0.0364(10) 0.0463(12) 0.0035(8) -0.0018(7) 0.0014(7)
C17 0.0525(12) 0.0339(10) 0.0214(9) 0.0017(7) 0.0082(8) -0.0032(8)
C18 0.0286(8) 0.0208(7) 0.0194(8) 0.0016(6) 0.0010(6) -0.0041(6)
C23 0.0368(10) 0.0437(11) 0.0254(10) 0.0038(8) 0.0077(7) 0.0000(8)
C14 0.0227(8) 0.0339(9) 0.0424(11) 0.0002(8) 0.0039(7) 0.0011(7)
C15 0.0360(11) 0.0443(12) 0.0589(15) -0.0030(10) 0.0217(10) 0.0015(9)
C22 0.0444(12) 0.0532(13) 0.0396(12) 0.0022(10) 0.0208(9) -0.0019(10)
C16 0.0607(14) 0.0481(12) 0.0377(12) 0.0001(9) 0.0255(10) -0.0029(10)
C21 0.0276(10) 0.0453(12) 0.0598(15) 0.0005(10) 0.0158(9) 0.0021(8)
O3 0.0361(7) 0.0345(7) 0.0340(8) -0.0002(5) -0.0168(6) 0.0083(6)
O1 0.0369(7) 0.0259(6) 0.0370(8) -0.0038(5) -0.0178(6) 0.0025(5)
N5 0.0184(7) 0.0232(7) 0.0196(7) 0.0040(5) 0.0022(5) 0.0013(5)
C6 0.0267(8) 0.0223(8) 0.0263(9) 0.0027(6) -0.0031(6) 0.0024(6)
N4 0.0270(7) 0.0271(7) 0.0241(8) 0.0047(6) -0.0028(6) -0.0029(6)
C5 0.0206(7) 0.0305(8) 0.0214(8) 0.0071(6) -0.0021(6) 0.0005(6)
N3 0.0214(7) 0.0248(7) 0.0235(7) 0.0021(5) -0.0012(5) -0.0028(5)
C2 0.0178(7) 0.0254(8) 0.0206(8) 0.0038(6) -0.0031(6) -0.0005(6)
O2 0.0244(6) 0.0244(6) 0.0250(6) -0.0014(4) -0.0024(4) 0.0035(5)
C4 0.0225(8) 0.0248(8) 0.0198(8) 0.0016(6) -0.0024(6) -0.0039(6)
C27 0.0189(7) 0.0197(7) 0.0192(8) 0.0026(5) 0.0036(6) 0.0004(6)
C1 0.0231(8) 0.0251(8) 0.0230(9) 0.0024(6) -0.0028(6) -0.0042(6)
C31 0.0218(8) 0.0222(7) 0.0209(8) 0.0015(6) 0.0018(6) -0.0050(6)
C26 0.0285(9) 0.0341(9) 0.0186(8) 0.0051(6) 0.0042(6) 0.0033(7)
C34 0.0241(8) 0.0260(8) 0.0230(9) 0.0008(6) 0.0029(6) -0.0036(6)
C3 0.0186(7) 0.0231(7) 0.0197(8) 0.0038(6) 0.0032(5) -0.0023(6)
C33 0.0294(9) 0.0267(8) 0.0204(8) 0.0029(6) 0.0017(6) -0.0046(7)
C28 0.0183(7) 0.0192(7) 0.0204(8) 0.0028(6) 0.0031(6) -0.0006(6)
C32 0.0223(8) 0.0215(7) 0.0261(9) 0.0027(6) 0.0001(6) -0.0026(6)
C36 0.0265(9) 0.0348(10) 0.0412(11) 0.0011(8) 0.0075(7) -0.0001(7)
C29 0.0185(8) 0.0291(8) 0.0286(9) 0.0036(7) 0.0056(6) 0.0003(6)
C30 0.0240(8) 0.0342(9) 0.0317(10) 0.0026(7) 0.0125(7) 0.0010(7)
C38 0.0318(10) 0.0435(11) 0.0387(11) 0.0020(8) 0.0134(8) 0.0018(8)
C35 0.0374(10) 0.0377(10) 0.0208(9) 0.0019(7) 0.0024(7) -0.0068(8)
C25 0.0334(9) 0.0385(10) 0.0209(9) 0.0028(7) 0.0123(7) 0.0020(7)
C37 0.0521(13) 0.0519(12) 0.0217(10) 0.0048(8) 0.0032(8) -0.0082(10)
N6 0.0183(6) 0.0228(6) 0.0212(7) 0.0050(5) 0.0018(5) 0.0002(5)
C42 0.0190(7) 0.0203(7) 0.0219(8) 0.0060(6) 0.0030(6) 0.0000(6)
C41 0.0177(7) 0.0202(7) 0.0232(8) 0.0052(6) 0.0042(6) 0.0001(6)
C43 0.0306(9) 0.0378(10) 0.0207(9) 0.0059(7) 0.0044(6) 0.0015(7)
C40 0.0177(8) 0.0330(9) 0.0330(10) 0.0047(7) 0.0055(6) 0.0012(7)
C39 0.0257(9) 0.0391(10) 0.0384(11) 0.0034(8) 0.0159(7) 0.0021(7)
C44 0.0369(10) 0.0434(11) 0.0263(10) 0.0047(8) 0.0148(7) 0.0026(8)

loop_
_atom_type_symbol
_atom_type_description
_atom_type_scat_dispersion_real
_atom_type_scat_dispersion_imag
_atom_type_scat_source
C C 0.0033 0.0016 'International Tables Vol C Tables 4.2.6.8 and 6.1.1.4'
H H 0.0000 0.0000 'International Tables Vol C Tables 4.2.6.8 and 6.1.1.4'
N N 0.0061 0.0033 'International Tables Vol C Tables 4.2.6.8 and 6.1.1.4'
O O 0.0106 0.0060 'International Tables Vol C Tables 4.2.6.8 and 6.1.1.4'

loop_
_geom_angle_atom_site_label_1
_geom_angle_atom_site_label_2
_geom_angle_atom_site_label_3
_geom_angle
_geom_angle_site_symmetry_1
_geom_angle_site_symmetry_3
C7 O4 H4O 109.5 . .
C9 O5 H5O 109.5 . .
C9 C8 C7 119.24(15) . .
C9 C8 H8 120.4 . .
C7 C8 H8 120.4 . .
C11 O6 H6O 109.5 . .
O4 C7 C8 115.59(15) . .
O4 C7 C12 122.79(15) . .
C8 C7 C12 121.62(15) . .
C7 C12 C11 118.01(14) . .
C7 C12 H12 121.0 . .
C11 C12 H12 121.0 . .
C11 C10 C9 119.12(14) . .
C11 C10 H10 120.4 . .
C9 C10 H10 120.4 . .
O5 C9 C8 117.70(15) . .
O5 C9 C10 121.58(14) . .
C8 C9 C10 120.71(15) . .
O6 C11 C10 121.19(14) . .
O6 C11 C12 117.49(14) . .
C10 C11 C12 121.30(15) . .
C13 N1 C24 117.61(13) . .
C18 N2 C19 118.13(13) . .
N1 C13 C14 119.37(15) . .
N1 C13 C18 121.45(16) . .
C14 C13 C18 119.17(16) . .
N2 C19 C20 119.80(15) . .
N2 C19 C24 120.71(16) . .
C20 C19 C24 119.48(17) . .
N1 C24 C23 120.07(15) . .
N1 C24 C19 121.17(16) . .
C23 C24 C19 118.75(16) . .
C21 C20 C19 120.00(17) . .
C21 C20 H20 120.0 . .
C19 C20 H20 120.0 . .
C16 C17 C18 119.90(18) . .
C16 C17 H17 120.1 . .
C18 C17 H17 120.1 . .
N2 C18 C17 120.10(15) . .
N2 C18 C13 120.86(16) . .
C17 C18 C13 119.01(17) . .
C22 C23 C24 119.76(18) . .
C22 C23 H23 120.1 . .
C24 C23 H23 120.1 . .
C15 C14 C13 120.10(18) . .
C15 C14 H14 120.0 . .
C13 C14 H14 120.0 . .
C14 C15 C16 120.8(2) . .
C14 C15 H15 119.6 . .
C16 C15 H15 119.6 . .
C23 C22 C21 121.4(2) . .
C23 C22 H22 119.3 . .
C21 C22 H22 119.3 . .
C17 C16 C15 121.0(2) . .
C17 C16 H16 119.5 . .
C15 C16 H16 119.5 . .
C20 C21 C22 120.63(19) . .
C20 C21 H21 119.7 . .
C22 C21 H21 119.7 . .
C5 O3 H3O 109.5 . .
C1 O1 H1O 109.5 . .
C28 N5 C27 117.75(13) . .
C5 C6 C1 119.12(15) . .
C5 C6 H6A 120.4 . .
C1 C6 H6A 120.4 . .
C32 N4 C33 119.00(14) . .
O3 C5 C6 115.92(15) . .
O3 C5 C4 122.49(15) . .
C6 C5 C4 121.59(14) . .
C34 N3 C31 119.24(14) . .
C3 C2 C1 119.39(14) . .
C3 C2 H2 120.3 . .
C1 C2 H2 120.3 . .
C3 O2 H2O 109.5 . .
C3 C4 C5 118.12(14) . .
C3 C4 H4A 120.9 . .
C5 C4 H4A 120.9 . .
N5 C27 C26 119.73(14) . .
N5 C27 C28 120.86(15) . 2_756
C26 C27 C28 119.41(15) . 2_756
O1 C1 C6 118.06(15) . .
O1 C1 C2 121.44(14) . .
C6 C1 C2 120.50(15) . .
N3 C31 C32 120.24(16) . .
N3 C31 C35 117.66(14) . .
C32 C31 C35 122.08(15) . .
C25 C26 C27 120.03(16) . .
C25 C26 H26 120.0 . .
C27 C26 H26 120.0 . .
N3 C34 C33 120.29(15) . .
N3 C34 C38 117.89(15) . .
C33 C34 C38 121.81(17) . .
O2 C3 C4 117.64(14) . .
O2 C3 C2 121.09(14) . .
C4 C3 C2 121.27(15) . .
N4 C33 C34 120.58(16) . .
N4 C33 C37 116.82(16) . .
C34 C33 C37 122.59(17) . .
N5 C28 C29 119.54(14) . .
N5 C28 C27 121.39(15) . 2_756
C29 C28 C27 119.07(16) . 2_756
N4 C32 C31 120.64(15) . .
N4 C32 C36 117.48(15) . .
C31 C32 C36 121.86(16) . .
C32 C36 H36A 109.5 . .
C32 C36 H36B 109.5 . .
H36A C36 H36B 109.5 . .
C32 C36 H36C 109.5 . .
H36A C36 H36C 109.5 . .
H36B C36 H36C 109.5 . .
C30 C29 C28 119.73(15) . .
C30 C29 H29 120.1 . .
C28 C29 H29 120.1 . .
C29 C30 C25 121.08(16) . 2_756
C29 C30 H30 119.5 . .
C25 C30 H30 119.5 2_756 .
C34 C38 H38A 109.5 . .
C34 C38 H38B 109.5 . .
H38A C38 H38B 109.5 . .
C34 C38 H38C 109.5 . .
H38A C38 H38C 109.5 . .
H38B C38 H38C 109.5 . .
C31 C35 H35A 109.5 . .
C31 C35 H35B 109.5 . .
H35A C35 H35B 109.5 . .
C31 C35 H35C 109.5 . .
H35A C35 H35C 109.5 . .
H35B C35 H35C 109.5 . .
C26 C25 C30 120.63(17) . 2_756
C26 C25 H25 119.7 . .
C30 C25 H25 119.7 2_756 .
C33 C37 H37A 109.5 . .
C33 C37 H37B 109.5 . .
H37A C37 H37B 109.5 . .
C33 C37 H37C 109.5 . .
H37A C37 H37C 109.5 . .
H37B C37 H37C 109.5 . .
C41 N6 C42 117.77(13) . .
N6 C42 C43 119.91(14) . .
N6 C42 C41 120.69(16) . 2
C43 C42 C41 119.40(16) . 2
N6 C41 C40 119.67(14) . .
N6 C41 C42 121.53(15) . 2
C40 C41 C42 118.80(16) . 2
C44 C43 C42 120.18(16) . .
C44 C43 H43 119.9 . .
C42 C43 H43 119.9 . .
C39 C40 C41 119.90(16) . .
C39 C40 H40 120.0 . .
C41 C40 H40 120.0 . .
C40 C39 C44 121.26(16) . 2
C40 C39 H39 119.4 . .
C44 C39 H39 119.4 2 .
C43 C44 C39 120.44(18) . 2
C43 C44 H44 119.8 . .
C39 C44 H44 119.8 2 .

loop_
_geom_bond_atom_site_label_1
_geom_bond_atom_site_label_2
_geom_bond_distance
_geom_bond_site_symmetry_2
O4 C7 1.365(2) .
O4 H4O 0.8400 .
O5 C9 1.362(2) .
O5 H5O 0.8400 .
C8 C9 1.387(2) .
C8 C7 1.389(2) .
C8 H8 0.9500 .
O6 C11 1.375(2) .
O6 H6O 0.8400 .
C7 C12 1.398(2) .
C12 C11 1.399(2) .
C12 H12 0.9500 .
C10 C11 1.392(2) .
C10 C9 1.398(2) .
C10 H10 0.9500 .
N1 C13 1.342(2) .
N1 C24 1.345(2) .
N2 C18 1.342(2) .
N2 C19 1.346(2) .
C13 C14 1.431(2) .
C13 C18 1.436(2) .
C19 C20 1.427(3) .
C19 C24 1.441(2) .
C24 C23 1.427(3) .
C20 C21 1.351(3) .
C20 H20 0.9500 .
C17 C16 1.367(3) .
C17 C18 1.428(3) .
C17 H17 0.9500 .
C23 C22 1.358(3) .
C23 H23 0.9500 .
C14 C15 1.360(3) .
C14 H14 0.9500 .
C15 C16 1.425(4) .
C15 H15 0.9500 .
C22 C21 1.434(3) .
C22 H22 0.9500 .
C16 H16 0.9500 .
C21 H21 0.9500 .
O3 C5 1.366(2) .
O3 H3O 0.8400 .
O1 C1 1.362(2) .
O1 H1O 0.8400 .
N5 C28 1.343(2) .
N5 C27 1.352(2) .
C6 C5 1.390(2) .
C6 C1 1.391(2) .
C6 H6A 0.9500 .
N4 C32 1.338(2) .
N4 C33 1.348(2) .
C5 C4 1.402(2) .
N3 C34 1.341(2) .
N3 C31 1.349(2) .
C2 C3 1.393(2) .
C2 C1 1.397(2) .
C2 H2 0.9500 .
O2 C3 1.378(2) .
O2 H2O 0.8400 .
C4 C3 1.392(2) .
C4 H4A 0.9500 .
C27 C26 1.419(2) .
C27 C28 1.435(2) 2_756
C31 C32 1.402(2) .
C31 C35 1.499(3) .
C26 C25 1.370(3) .
C26 H26 0.9500 .
C34 C33 1.401(2) .
C34 C38 1.500(3) .
C33 C37 1.500(3) .
C28 C29 1.432(2) .
C28 C27 1.436(2) 2_756
C32 C36 1.502(3) .
C36 H36A 0.9800 .
C36 H36B 0.9800 .
C36 H36C 0.9800 .
C29 C30 1.363(3) .
C29 H29 0.9500 .
C30 C25 1.426(3) 2_756
C30 H30 0.9500 .
C38 H38A 0.9800 .
C38 H38B 0.9800 .
C38 H38C 0.9800 .
C35 H35A 0.9800 .
C35 H35B 0.9800 .
C35 H35C 0.9800 .
C25 C30 1.426(3) 2_756
C25 H25 0.9500 .
C37 H37A 0.9800 .
C37 H37B 0.9800 .
C37 H37C 0.9800 .
N6 C41 1.342(2) .
N6 C42 1.352(2) .
C42 C43 1.419(3) .
C42 C41 1.441(2) 2
C41 C40 1.431(2) .
C41 C42 1.441(2) 2
C43 C44 1.370(3) .
C43 H43 0.9500 .
C40 C39 1.362(3) .
C40 H40 0.9500 .
C39 C44 1.427(3) 2
C39 H39 0.9500 .
C44 C39 1.427(3) 2
C44 H44 0.9500 .

loop_
_geom_hbond_atom_site_label_D
_geom_hbond_atom_site_label_H
_geom_hbond_atom_site_label_A
_geom_hbond_distance_DH
_geom_hbond_distance_HA
_geom_hbond_distance_DA
_geom_hbond_angle_DHA
_geom_hbond_site_symmetry_A
O4 H4O N4 0.84 2.03 2.762(2) 145.1 2_766
O5 H5O N2 0.84 1.98 2.819(2) 172.5 2_565
O6 H6O N6 0.84 2.01 2.844(2) 174.1 1_565
C10 H10 N6 0.95 2.52 3.258(3) 134.7 1_565
O3 H3O N1 0.84 2.08 2.799(2) 143.6 .
O1 H1O N3 0.84 2.01 2.845(2) 172.9 .
C2 H2 N5 0.95 2.54 3.279(3) 134.3 .
O2 H2O N5 0.84 2.01 2.852(2) 174.9 .
C35 H35C O1 0.98 2.66 3.292(3) 122.7 2_766
O4 H4O N4 0.84 2.03 2.762(2) 145.1 2_766
O5 H5O N2 0.84 1.98 2.819(2) 172.5 2_565
O6 H6O N6 0.84 2.01 2.844(2) 174.1 1_565
C10 H10 N6 0.95 2.52 3.258(3) 134.7 1_565
O3 H3O N1 0.84 2.08 2.799(2) 143.6 .
O1 H1O N3 0.84 2.01 2.845(2) 172.9 .
C2 H2 N5 0.95 2.54 3.279(3) 134.3 .
O2 H2O N5 0.84 2.01 2.852(2) 174.9 .
C35 H35C O1 0.98 2.66 3.292(3) 122.7 2_766

loop_
_geom_torsion_atom_site_label_1
_geom_torsion_atom_site_label_2
_geom_torsion_atom_site_label_3
_geom_torsion_atom_site_label_4
_geom_torsion
_geom_torsion_site_symmetry_1
_geom_torsion_site_symmetry_4
C9 C8 C7 O4 179.80(15) . .
C9 C8 C7 C12 0.1(3) . .
O4 C7 C12 C11 -179.16(15) . .
C8 C7 C12 C11 0.5(2) . .
C7 C8 C9 O5 -179.59(16) . .
C7 C8 C9 C10 -0.7(3) . .
C11 C10 C9 O5 179.52(16) . .
C11 C10 C9 C8 0.7(3) . .
C9 C10 C11 O6 -178.38(15) . .
C9 C10 C11 C12 0.0(2) . .
C7 C12 C11 O6 177.86(14) . .
C7 C12 C11 C10 -0.6(2) . .
C24 N1 C13 C14 176.02(14) . .
C24 N1 C13 C18 -2.5(2) . .
C18 N2 C19 C20 177.35(15) . .
C18 N2 C19 C24 -2.0(2) . .
C13 N1 C24 C23 -177.57(15) . .
C13 N1 C24 C19 1.6(2) . .
N2 C19 C24 N1 0.7(2) . .
C20 C19 C24 N1 -178.69(15) . .
N2 C19 C24 C23 179.86(16) . .
C20 C19 C24 C23 0.5(2) . .
N2 C19 C20 C21 -178.93(17) . .
C24 C19 C20 C21 0.5(3) . .
C19 N2 C18 C17 -176.92(15) . .
C19 N2 C18 C13 1.2(2) . .
C16 C17 C18 N2 176.71(17) . .
C16 C17 C18 C13 -1.4(3) . .
N1 C13 C18 N2 1.2(2) . .
C14 C13 C18 N2 -177.34(15) . .
N1 C13 C18 C17 179.26(15) . .
C14 C13 C18 C17 0.8(2) . .
N1 C24 C23 C22 178.26(17) . .
C19 C24 C23 C22 -0.9(3) . .
N1 C13 C14 C15 -177.63(17) . .
C18 C13 C14 C15 0.9(3) . .
C13 C14 C15 C16 -1.9(3) . .
C24 C23 C22 C21 0.4(3) . .
C18 C17 C16 C15 0.4(3) . .
C14 C15 C16 C17 1.3(3) . .
C19 C20 C21 C22 -1.0(3) . .
C23 C22 C21 C20 0.5(3) . .
C1 C6 C5 O3 179.01(15) . .
C1 C6 C5 C4 -0.6(3) . .
O3 C5 C4 C3 -178.60(15) . .
C6 C5 C4 C3 1.0(2) . .
C28 N5 C27 C26 -178.37(14) . .
C28 N5 C27 C28 0.8(3) . 2_756
C5 C6 C1 O1 179.29(16) . .
C5 C6 C1 C2 0.1(3) . .
C3 C2 C1 O1 -179.16(15) . .
C3 C2 C1 C6 0.0(3) . .
C34 N3 C31 C32 0.0(2) . .
C34 N3 C31 C35 -178.54(15) . .
N5 C27 C26 C25 179.31(15) . .
C28 C27 C26 C25 0.1(3) 2_756 .
C31 N3 C34 C33 -0.1(2) . .
C31 N3 C34 C38 179.27(14) . .
C5 C4 C3 O2 178.46(15) . .
C5 C4 C3 C2 -0.9(2) . .
C1 C2 C3 O2 -178.93(15) . .
C1 C2 C3 C4 0.4(2) . .
C32 N4 C33 C34 0.5(2) . .
C32 N4 C33 C37 -178.46(16) . .
N3 C34 C33 N4 -0.1(2) . .
C38 C34 C33 N4 -179.46(16) . .
N3 C34 C33 C37 178.78(17) . .
C38 C34 C33 C37 -0.6(3) . .
C27 N5 C28 C29 179.03(13) . .
C27 N5 C28 C27 -0.8(3) . 2_756
C33 N4 C32 C31 -0.6(2) . .
C33 N4 C32 C36 177.41(14) . .
N3 C31 C32 N4 0.4(2) . .
C35 C31 C32 N4 178.87(15) . .
N3 C31 C32 C36 -177.53(15) . .
C35 C31 C32 C36 0.9(3) . .
N5 C28 C29 C30 178.32(15) . .
C27 C28 C29 C30 -1.8(2) 2_756 .
C28 C29 C30 C25 0.2(3) . 2_756
C27 C26 C25 C30 1.6(3) . 2_756
C41 N6 C42 C43 178.96(14) . .
C41 N6 C42 C41 -0.8(2) . 2
C42 N6 C41 C40 -179.15(13) . .
C42 N6 C41 C42 0.8(3) . 2
N6 C42 C43 C44 -179.85(15) . .
C41 C42 C43 C44 -0.1(3) 2 .
N6 C41 C40 C39 -178.83(15) . .
C42 C41 C40 C39 1.2(3) 2 .
C41 C40 C39 C44 -0.3(3) . 2
C42 C43 C44 C39 -0.8(3) . 2
